data_4029760
loop_
_publ_author_name
'Liu, Lian-Jun'
'Wang, Feijun'
'Wang, Wenfeng'
'Zhao, Mei-Xin'
'Shi, Min'

_publ_section_title
;
 Synthesis of chiral mono(N-heterocyclic carbene) palladium and gold
 complexes with a 1,1'-biphenyl scaffold and their applications in
 catalysis.
;
_journal_name_full 'Beilstein journal of organic chemistry'
_journal_page_first 555
_journal_page_last 564
_journal_paper_doi 10.3762/bjoc.7.64
_journal_volume 7
_journal_year 2011
_chemical_formula_sum 'C27 H28 I N3 O3 Pd'
_chemical_formula_weight 675.82
_chemical_name_systematic
; 
 ? 
;
_space_group_IT_number 14
_symmetry_cell_setting monoclinic
_symmetry_space_group_name_Hall '-P 2ybc'
_symmetry_space_group_name_H-M 'P 1 21/c 1'
_atom_sites_solution_hydrogens geom
_atom_sites_solution_primary direct
_atom_sites_solution_secondary difmap
_audit_creation_method SHELXL-97
_cell_angle_alpha 90.00
_cell_angle_beta 100.713(2)
_cell_angle_gamma 90.00
_cell_formula_units_Z 4
_cell_length_a 9.8872(8)
_cell_length_b 16.8643(14)
_cell_length_c 16.8744(15)
_cell_measurement_reflns_used 3014
_cell_measurement_temperature 293(2)
_cell_measurement_theta_max 44.580
_cell_measurement_theta_min 4.831
_cell_volume 2764.6(4)
_computing_cell_refinement 'Bruker SMART'
_computing_data_collection 'Bruker SMART'
_computing_data_reduction 'Bruker SHELXTL'
_computing_molecular_graphics 'Bruker SHELXTL'
_computing_publication_material 'Bruker SHELXTL'
_computing_structure_refinement 'SHELXL-97 (Sheldrick, 1997)'
_computing_structure_solution 'SHELXS-97 (Sheldrick, 1990)'
_diffrn_ambient_temperature 293(2)
_diffrn_measured_fraction_theta_full 1.000
_diffrn_measured_fraction_theta_max 1.000
_diffrn_measurement_device_type 'CCD area detector'
_diffrn_measurement_method 'phi and omega scans'
_diffrn_radiation_monochromator graphite
_diffrn_radiation_source 'fine-focus sealed tube'
_diffrn_radiation_type MoK\a
_diffrn_radiation_wavelength 0.71073
_diffrn_reflns_av_R_equivalents 0.0528
_diffrn_reflns_av_sigmaI/netI 0.0609
_diffrn_reflns_limit_h_max 11
_diffrn_reflns_limit_h_min -11
_diffrn_reflns_limit_k_max 14
_diffrn_reflns_limit_k_min -20
_diffrn_reflns_limit_l_max 20
_diffrn_reflns_limit_l_min -18
_diffrn_reflns_number 14252
_diffrn_reflns_theta_full 25.49
_diffrn_reflns_theta_max 25.49
_diffrn_reflns_theta_min 1.72
_exptl_absorpt_coefficient_mu 1.819
_exptl_absorpt_correction_T_max 1.00000
_exptl_absorpt_correction_T_min 0.81653
_exptl_absorpt_correction_type empirical
_exptl_absorpt_process_details sadabs
_exptl_crystal_colour yellow
_exptl_crystal_density_diffrn 1.624
_exptl_crystal_density_method 'not measured'
_exptl_crystal_description prismatic
_exptl_crystal_F_000 1336
_exptl_crystal_size_max 0.309
_exptl_crystal_size_mid 0.250
_exptl_crystal_size_min 0.191
_refine_diff_density_max 1.093
_refine_diff_density_min -0.564
_refine_diff_density_rms 0.094
_refine_ls_extinction_method none
_refine_ls_goodness_of_fit_ref 0.936
_refine_ls_hydrogen_treatment mixed
_refine_ls_matrix_type full
_refine_ls_number_parameters 324
_refine_ls_number_reflns 5145
_refine_ls_number_restraints 1
_refine_ls_restrained_S_all 0.936
_refine_ls_R_factor_all 0.0780
_refine_ls_R_factor_gt 0.0491
_refine_ls_shift/su_max 0.018
_refine_ls_shift/su_mean 0.003
_refine_ls_structure_factor_coef Fsqd
_refine_ls_weighting_details 'calc w=1/[\s^2^(Fo^2^)+(0.0485P)^2^+0.0000P] where P=(Fo^2^+2Fc^2^)/3'
_refine_ls_weighting_scheme calc
_refine_ls_wR_factor_gt 0.1007
_refine_ls_wR_factor_ref 0.1109
_reflns_number_gt 3338
_reflns_number_total 5145
_reflns_threshold_expression >2sigma(I)
_cod_data_source_file 1860-5397-7-64-S4.cif
_cod_data_source_block cd29547
_cod_depositor_comments
;
The following automatic conversions were performed:

'_symmetry_cell_setting' value 'Monoclinic' changed to 'monoclinic'
according to
/usr/data/users/saulius/automatic-downloads/retrospective/Beilstein/lib/dictionaries/cif_core.dic
dictionary named 'cif_core.dic' version 2.4.2 from 2011-04-26.

Automatic conversion script
Id: cif_fix_values 2281 2013-09-26 08:29:07Z andrius 
;
_cod_original_sg_symbol_H-M P2(1)/c
_cod_database_code 4029760

loop_
_symmetry_equiv_pos_as_xyz
'x, y, z'
'-x, y+1/2, -z+1/2'
'-x, -y, -z'
'x, -y-1/2, z-1/2'

loop_
_atom_site_label
_atom_site_type_symbol
_atom_site_fract_x
_atom_site_fract_y
_atom_site_fract_z
_atom_site_U_iso_or_equiv
_atom_site_adp_type
_atom_site_occupancy
_atom_site_symmetry_multiplicity
_atom_site_calc_flag
_atom_site_refinement_flags
Pd Pd 0.07985(5) 0.16367(2) 0.85056(3) 0.06078(17) Uani 1 1 d .
I1 I 0.31889(5) 0.22928(2) 0.84132(4) 0.1008(2) Uani 1 1 d .
N1 N -0.1445(4) 0.2096(2) 0.7081(3) 0.0511(11) Uani 1 1 d .
N2 N 0.0198(4) 0.1485(2) 0.6653(3) 0.0455(10) Uani 1 1 d .
N3 N 0.3215(5) 0.0085(3) 0.8479(3) 0.0563(12) Uani 1 1 d D
O1 O 0.3786(4) -0.0485(3) 0.6955(3) 0.0771(12) Uani 1 1 d .
O2 O -0.0414(3) -0.0206(2) 0.6213(2) 0.0585(10) Uani 1 1 d .
O3 O 0.4424(5) -0.1028(3) 0.8889(3) 0.1086(18) Uani 1 1 d .
C1 C -0.0180(5) 0.1764(3) 0.7330(3) 0.0465(13) Uani 1 1 d .
C2 C -0.1864(5) 0.2021(3) 0.6261(3) 0.0492(13) Uani 1 1 d .
C3 C -0.3056(6) 0.2273(3) 0.5742(4) 0.0649(16) Uani 1 1 d .
H3 H -0.3743 0.2553 0.5930 0.078 Uiso 1 1 calc R
C4 C -0.3161(7) 0.2084(4) 0.4938(5) 0.080(2) Uani 1 1 d .
H4 H -0.3933 0.2248 0.4572 0.096 Uiso 1 1 calc R
C5 C -0.2141(7) 0.1654(4) 0.4659(4) 0.0754(18) Uani 1 1 d .
H5 H -0.2267 0.1522 0.4115 0.091 Uiso 1 1 calc R
C6 C -0.0957(6) 0.1420(3) 0.5162(4) 0.0633(15) Uani 1 1 d .
H6 H -0.0273 0.1138 0.4974 0.076 Uiso 1 1 calc R
C7 C -0.0833(5) 0.1628(3) 0.5978(3) 0.0504(13) Uani 1 1 d .
C8 C 0.1526(5) 0.1204(3) 0.6548(3) 0.0525(14) Uani 1 1 d .
C9 C 0.2240(6) 0.1690(4) 0.6117(4) 0.0752(19) Uani 1 1 d .
H9 H 0.1876 0.2178 0.5928 0.090 Uiso 1 1 calc R
C10 C 0.3498(7) 0.1449(5) 0.5965(4) 0.095(2) Uani 1 1 d .
H10 H 0.3976 0.1777 0.5670 0.114 Uiso 1 1 calc R
C11 C 0.4052(6) 0.0743(5) 0.6237(4) 0.084(2) Uani 1 1 d .
H11 H 0.4905 0.0590 0.6132 0.101 Uiso 1 1 calc R
C12 C 0.3336(5) 0.0249(4) 0.6676(4) 0.0633(16) Uani 1 1 d .
C13 C 0.2065(5) 0.0475(3) 0.6850(3) 0.0491(13) Uani 1 1 d .
C14 C 0.1342(5) -0.0067(3) 0.7336(3) 0.0456(12) Uani 1 1 d .
C15 C 0.1953(5) -0.0270(3) 0.8119(3) 0.0491(13) Uani 1 1 d .
C16 C 0.1314(6) -0.0801(3) 0.8568(4) 0.0611(15) Uani 1 1 d .
H16 H 0.1719 -0.0933 0.9094 0.073 Uiso 1 1 calc R
C17 C 0.0070(6) -0.1125(3) 0.8212(4) 0.0699(18) Uani 1 1 d .
H17 H -0.0354 -0.1484 0.8505 0.084 Uiso 1 1 calc R
C18 C -0.0569(6) -0.0939(3) 0.7440(4) 0.0624(16) Uani 1 1 d .
H18 H -0.1417 -0.1159 0.7218 0.075 Uiso 1 1 calc R
C19 C 0.0088(5) -0.0409(3) 0.6997(3) 0.0497(13) Uani 1 1 d .
C20 C -0.2246(6) 0.2498(4) 0.7603(4) 0.0738(18) Uani 1 1 d .
H20A H -0.2543 0.3004 0.7376 0.111 Uiso 1 1 calc R
H20B H -0.1687 0.2571 0.8127 0.111 Uiso 1 1 calc R
H20C H -0.3035 0.2182 0.7650 0.111 Uiso 1 1 calc R
C21 C 0.5108(7) -0.0745(5) 0.6863(5) 0.119(3) Uani 1 1 d .
H21A H 0.5152 -0.0766 0.6300 0.179 Uiso 1 1 calc R
H21B H 0.5278 -0.1264 0.7094 0.179 Uiso 1 1 calc R
H21C H 0.5791 -0.0383 0.7132 0.179 Uiso 1 1 calc R
C22 C -0.1763(6) -0.0434(5) 0.5853(4) 0.095(2) Uani 1 1 d .
H22A H -0.1846 -0.1000 0.5880 0.142 Uiso 1 1 calc R
H22B H -0.1949 -0.0268 0.5299 0.142 Uiso 1 1 calc R
H22C H -0.2411 -0.0190 0.6136 0.142 Uiso 1 1 calc R
C23 C 0.4380(6) -0.0314(4) 0.8804(4) 0.0738(18) Uani 1 1 d .
C24 C 0.5624(6) 0.0211(4) 0.9028(4) 0.096(2) Uani 1 1 d .
H24A H 0.6444 -0.0100 0.9053 0.144 Uiso 1 1 calc R
H24B H 0.5621 0.0449 0.9545 0.144 Uiso 1 1 calc R
H24C H 0.5600 0.0620 0.8629 0.144 Uiso 1 1 calc R
C25 C -0.0788(9) 0.0989(5) 0.8946(5) 0.100(3) Uani 1 1 d .
H25A H -0.0423 0.0648 0.8607 0.120 Uiso 1 1 calc R
H25B H -0.1731 0.1085 0.8856 0.120 Uiso 1 1 calc R
C26 C 0.0066(16) 0.1352(7) 0.9580(7) 0.118(5) Uani 1 1 d .
H26 H -0.0333 0.1690 0.9907 0.149 Uiso 1 1 calc R
C27 C 0.1377(11) 0.1256(7) 0.9750(5) 0.122(5) Uani 1 1 d .
H27A H 0.1808 0.0922 0.9435 0.146 Uiso 1 1 calc R
H27B H 0.1894 0.1519 1.0188 0.146 Uiso 1 1 calc R
H3A H 0.328(5) 0.0560(13) 0.839(3) 0.055(16) Uiso 1 1 d D

loop_
_atom_site_aniso_label
_atom_site_aniso_U_11
_atom_site_aniso_U_22
_atom_site_aniso_U_33
_atom_site_aniso_U_23
_atom_site_aniso_U_13
_atom_site_aniso_U_12
Pd 0.0814(3) 0.0444(3) 0.0512(3) -0.0035(2) -0.0016(2) -0.0013(2)
I1 0.0777(3) 0.0496(3) 0.1518(5) 0.0097(3) -0.0396(3) -0.0184(2)
N1 0.048(3) 0.044(2) 0.060(3) -0.004(2) 0.008(2) -0.003(2)
N2 0.038(2) 0.046(2) 0.053(3) 0.009(2) 0.009(2) -0.0021(18)
N3 0.062(3) 0.042(3) 0.060(3) 0.005(2) -0.001(2) -0.002(2)
O1 0.051(2) 0.090(3) 0.094(3) -0.006(3) 0.022(2) 0.019(2)
O2 0.040(2) 0.074(3) 0.062(3) -0.007(2) 0.0097(19) -0.0092(17)
O3 0.084(3) 0.074(3) 0.159(5) 0.039(3) -0.001(3) 0.013(3)
C1 0.046(3) 0.041(3) 0.052(3) 0.002(2) 0.007(3) -0.013(2)
C2 0.043(3) 0.042(3) 0.060(4) 0.003(3) 0.004(3) -0.009(2)
C3 0.051(4) 0.059(4) 0.081(5) 0.000(3) 0.005(3) 0.004(3)
C4 0.061(4) 0.083(5) 0.084(6) 0.018(4) -0.019(4) -0.006(3)
C5 0.084(5) 0.089(5) 0.046(4) 0.012(3) -0.004(3) -0.016(4)
C6 0.064(4) 0.075(4) 0.051(4) 0.003(3) 0.012(3) -0.001(3)
C7 0.043(3) 0.053(3) 0.053(4) 0.008(3) 0.003(3) -0.007(2)
C8 0.039(3) 0.062(3) 0.057(4) 0.014(3) 0.009(3) -0.010(2)
C9 0.050(4) 0.096(5) 0.079(5) 0.031(4) 0.011(3) -0.014(3)
C10 0.058(4) 0.141(7) 0.088(6) 0.041(5) 0.018(4) -0.027(4)
C11 0.039(3) 0.133(7) 0.086(5) 0.013(5) 0.024(3) -0.002(4)
C12 0.033(3) 0.090(5) 0.067(4) 0.000(3) 0.009(3) -0.003(3)
C13 0.037(3) 0.065(4) 0.047(3) -0.002(3) 0.011(2) -0.009(2)
C14 0.039(3) 0.042(3) 0.059(4) 0.000(2) 0.018(3) 0.003(2)
C15 0.052(3) 0.037(3) 0.060(4) 0.002(2) 0.015(3) 0.002(2)
C16 0.077(4) 0.047(3) 0.061(4) 0.009(3) 0.018(3) 0.000(3)
C17 0.075(4) 0.050(3) 0.095(6) 0.009(3) 0.040(4) -0.005(3)
C18 0.057(4) 0.047(3) 0.088(5) -0.002(3) 0.027(4) -0.005(3)
C19 0.044(3) 0.048(3) 0.060(4) -0.007(3) 0.017(3) 0.005(2)
C20 0.079(4) 0.066(4) 0.076(5) -0.008(3) 0.015(4) 0.003(3)
C21 0.065(5) 0.130(7) 0.165(9) -0.020(6) 0.030(5) 0.035(4)
C22 0.051(4) 0.130(6) 0.097(6) 0.006(5) -0.002(4) -0.024(4)
C23 0.068(4) 0.070(4) 0.078(5) 0.013(4) 0.003(3) -0.001(4)
C24 0.072(5) 0.100(6) 0.105(6) 0.017(4) -0.012(4) -0.007(4)
C25 0.119(7) 0.110(6) 0.092(7) 0.020(5) 0.075(6) 0.010(5)
C26 0.178(16) 0.114(10) 0.064(8) 0.031(7) 0.061(10) 0.039(11)
C27 0.159(11) 0.173(11) 0.047(6) 0.032(6) 0.037(7) 0.075(9)

loop_
_atom_type_symbol
_atom_type_description
_atom_type_scat_dispersion_real
_atom_type_scat_dispersion_imag
_atom_type_scat_source
C C 0.0033 0.0016 'International Tables Vol C Tables 4.2.6.8 and 6.1.1.4'
H H 0.0000 0.0000 'International Tables Vol C Tables 4.2.6.8 and 6.1.1.4'
N N 0.0061 0.0033 'International Tables Vol C Tables 4.2.6.8 and 6.1.1.4'
O O 0.0106 0.0060 'International Tables Vol C Tables 4.2.6.8 and 6.1.1.4'
Pd Pd -0.9988 1.0072 'International Tables Vol C Tables 4.2.6.8 and 6.1.1.4'
I I -0.4742 1.8119 'International Tables Vol C Tables 4.2.6.8 and 6.1.1.4'

loop_
_geom_angle_atom_site_label_1
_geom_angle_atom_site_label_2
_geom_angle_atom_site_label_3
_geom_angle
C1 Pd C26 132.3(5)
C1 Pd C25 98.3(3)
C26 Pd C25 37.5(4)
C1 Pd C27 163.7(4)
C26 Pd C27 34.8(4)
C25 Pd C27 66.0(4)
C1 Pd I1 99.52(13)
C26 Pd I1 126.5(5)
C25 Pd I1 161.9(3)
C27 Pd I1 95.9(3)
C1 N1 C2 111.1(4)
C1 N1 C20 125.1(5)
C2 N1 C20 123.8(5)
C1 N2 C7 110.7(4)
C1 N2 C8 128.4(4)
C7 N2 C8 120.1(4)
C23 N3 C15 125.3(5)
C23 N3 H3A 118(4)
C15 N3 H3A 115(4)
C12 O1 C21 119.3(5)
C19 O2 C22 119.4(4)
N2 C1 N1 105.3(4)
N2 C1 Pd 128.8(4)
N1 C1 Pd 125.6(4)
N1 C2 C7 106.9(5)
N1 C2 C3 131.6(5)
C7 C2 C3 121.5(6)
C4 C3 C2 116.6(6)
C4 C3 H3 121.7
C2 C3 H3 121.7
C3 C4 C5 121.7(6)
C3 C4 H4 119.2
C5 C4 H4 119.1
C6 C5 C4 122.0(6)
C6 C5 H5 119.0
C4 C5 H5 119.0
C5 C6 C7 116.4(6)
C5 C6 H6 121.8
C7 C6 H6 121.8
C2 C7 N2 106.0(5)
C2 C7 C6 121.7(5)
N2 C7 C6 132.2(5)
C9 C8 C13 121.2(5)
C9 C8 N2 116.1(5)
C13 C8 N2 122.7(4)
C10 C9 C8 119.6(6)
C10 C9 H9 120.2
C8 C9 H9 120.2
C11 C10 C9 121.3(6)
C11 C10 H10 119.4
C9 C10 H10 119.4
C10 C11 C12 119.5(6)
C10 C11 H11 120.2
C12 C11 H11 120.2
O1 C12 C11 124.1(5)
O1 C12 C13 114.9(5)
C11 C12 C13 121.0(6)
C12 C13 C8 117.4(5)
C12 C13 C14 119.3(5)
C8 C13 C14 123.2(4)
C19 C14 C15 119.1(5)
C19 C14 C13 120.6(5)
C15 C14 C13 120.2(4)
C14 C15 C16 120.8(5)
C14 C15 N3 119.8(4)
C16 C15 N3 119.3(5)
C17 C16 C15 118.3(6)
C17 C16 H16 120.9
C15 C16 H16 120.9
C18 C17 C16 122.7(5)
C18 C17 H17 118.7
C16 C17 H17 118.7
C17 C18 C19 118.3(5)
C17 C18 H18 120.8
C19 C18 H18 120.8
O2 C19 C14 115.4(5)
O2 C19 C18 123.8(5)
C14 C19 C18 120.8(5)
N1 C20 H20A 109.5
N1 C20 H20B 109.5
H20A C20 H20B 109.5
N1 C20 H20C 109.5
H20A C20 H20C 109.5
H20B C20 H20C 109.5
O1 C21 H21A 109.5
O1 C21 H21B 109.5
H21A C21 H21B 109.5
O1 C21 H21C 109.5
H21A C21 H21C 109.5
H21B C21 H21C 109.5
O2 C22 H22A 109.5
O2 C22 H22B 109.5
H22A C22 H22B 109.5
O2 C22 H22C 109.5
H22A C22 H22C 109.5
H22B C22 H22C 109.5
O3 C23 N3 123.3(6)
O3 C23 C24 123.0(6)
N3 C23 C24 113.7(6)
C23 C24 H24A 109.5
C23 C24 H24B 109.5
H24A C24 H24B 109.5
C23 C24 H24C 109.5
H24A C24 H24C 109.5
H24B C24 H24C 109.5
C26 C25 Pd 70.2(5)
C26 C25 H25A 120.0
Pd C25 H25A 73.2
C26 C25 H25B 120.0
Pd C25 H25B 128.9
H25A C25 H25B 120.0
C27 C26 C25 124.4(12)
C27 C26 Pd 74.3(6)
C25 C26 Pd 72.3(5)
C27 C26 H26 117.8
C25 C26 H26 117.8
Pd C26 H26 128.0
C26 C27 Pd 70.9(6)
C26 C27 H27A 120.0
Pd C27 H27A 72.1
C26 C27 H27B 120.0
Pd C27 H27B 129.4
H27A C27 H27B 120.0

loop_
_geom_bond_atom_site_label_1
_geom_bond_atom_site_label_2
_geom_bond_distance
Pd C1 2.050(5)
Pd C26 2.128(9)
Pd C25 2.154(7)
Pd C27 2.168(8)
Pd I1 2.6404(7)
N1 C1 1.364(6)
N1 C2 1.373(6)
N1 C20 1.456(7)
N2 C1 1.351(6)
N2 C7 1.400(6)
N2 C8 1.437(6)
N3 C23 1.358(7)
N3 C15 1.415(6)
N3 H3A 0.819(19)
O1 C12 1.369(7)
O1 C21 1.415(7)
O2 C19 1.368(6)
O2 C22 1.412(6)
O3 C23 1.213(7)
C2 C7 1.374(7)
C2 C3 1.397(7)
C3 C4 1.380(8)
C3 H3 0.9300
C4 C5 1.393(9)
C4 H4 0.9300
C5 C6 1.370(8)
C5 H5 0.9300
C6 C7 1.404(7)
C6 H6 0.9300
C8 C9 1.375(7)
C8 C13 1.398(7)
C9 C10 1.377(9)
C9 H9 0.9300
C10 C11 1.354(9)
C10 H10 0.9300
C11 C12 1.392(8)
C11 H11 0.9300
C12 C13 1.396(7)
C13 C14 1.495(7)
C14 C19 1.390(7)
C14 C15 1.390(7)
C15 C16 1.399(7)
C16 C17 1.377(8)
C16 H16 0.9300
C17 C18 1.374(8)
C17 H17 0.9300
C18 C19 1.399(7)
C18 H18 0.9300
C20 H20A 0.9600
C20 H20B 0.9600
C20 H20C 0.9600
C21 H21A 0.9600
C21 H21B 0.9600
C21 H21C 0.9600
C22 H22A 0.9600
C22 H22B 0.9600
C22 H22C 0.9600
C23 C24 1.506(8)
C24 H24A 0.9600
C24 H24B 0.9600
C24 H24C 0.9600
C25 C26 1.377(14)
C25 H25A 0.9300
C25 H25B 0.9300
C26 C27 1.285(14)
C26 H26 0.9300
C27 H27A 0.9300
C27 H27B 0.9300

loop_
_geom_hbond_atom_site_label_D
_geom_hbond_atom_site_label_H
_geom_hbond_atom_site_label_A
_geom_hbond_distance_DH
_geom_hbond_distance_HA
_geom_hbond_distance_DA
_geom_hbond_angle_DHA
_geom_hbond_site_symmetry_A
C3 H3 O3 0.93 2.52 3.278(7) 138.8 2_556
C21 H21B I1 0.96 3.07 3.780(7) 131.8 2_646
N3 H3A I1 0.819(19) 2.92(2) 3.725(5) 167(4) .

loop_
_geom_torsion_atom_site_label_1
_geom_torsion_atom_site_label_2
_geom_torsion_atom_site_label_3
_geom_torsion_atom_site_label_4
_geom_torsion
C7 N2 C1 N1 -1.0(5)
C8 N2 C1 N1 168.3(4)
C7 N2 C1 Pd 173.4(3)
C8 N2 C1 Pd -17.3(7)
C2 N1 C1 N2 0.7(5)
C20 N1 C1 N2 -177.9(4)
C2 N1 C1 Pd -174.0(3)
C20 N1 C1 Pd 7.4(7)
C26 Pd C1 N2 -135.6(6)
C25 Pd C1 N2 -117.8(4)
C27 Pd C1 N2 -103.1(10)
I1 Pd C1 N2 58.7(4)
C26 Pd C1 N1 37.8(6)
C25 Pd C1 N1 55.6(4)
C27 Pd C1 N1 70.3(11)
I1 Pd C1 N1 -127.9(4)
C1 N1 C2 C7 0.0(5)
C20 N1 C2 C7 178.6(5)
C1 N1 C2 C3 -179.2(5)
C20 N1 C2 C3 -0.5(8)
N1 C2 C3 C4 -179.0(5)
C7 C2 C3 C4 2.0(8)
C2 C3 C4 C5 0.9(9)
C3 C4 C5 C6 -2.3(10)
C4 C5 C6 C7 0.7(9)
N1 C2 C7 N2 -0.6(5)
C3 C2 C7 N2 178.6(4)
N1 C2 C7 C6 177.1(5)
C3 C2 C7 C6 -3.7(8)
C1 N2 C7 C2 1.1(5)
C8 N2 C7 C2 -169.3(4)
C1 N2 C7 C6 -176.3(5)
C8 N2 C7 C6 13.4(8)
C5 C6 C7 C2 2.2(8)
C5 C6 C7 N2 179.2(5)
C1 N2 C8 C9 -108.1(6)
C7 N2 C8 C9 60.4(6)
C1 N2 C8 C13 73.1(7)
C7 N2 C8 C13 -118.5(5)
C13 C8 C9 C10 1.2(9)
N2 C8 C9 C10 -177.6(6)
C8 C9 C10 C11 -0.4(11)
C9 C10 C11 C12 0.3(12)
C21 O1 C12 C11 5.7(9)
C21 O1 C12 C13 -175.3(6)
C10 C11 C12 O1 177.9(6)
C10 C11 C12 C13 -1.1(10)
O1 C12 C13 C8 -177.2(5)
C11 C12 C13 C8 1.8(8)
O1 C12 C13 C14 2.1(8)
C11 C12 C13 C14 -178.9(6)
C9 C8 C13 C12 -1.9(8)
N2 C8 C13 C12 176.8(5)
C9 C8 C13 C14 178.8(5)
N2 C8 C13 C14 -2.4(8)
C12 C13 C14 C19 -115.1(6)
C8 C13 C14 C19 64.1(7)
C12 C13 C14 C15 61.2(7)
C8 C13 C14 C15 -119.5(6)
C19 C14 C15 C16 -0.9(7)
C13 C14 C15 C16 -177.4(4)
C19 C14 C15 N3 -178.7(4)
C13 C14 C15 N3 4.8(7)
C23 N3 C15 C14 -124.9(6)
C23 N3 C15 C16 57.3(7)
C14 C15 C16 C17 0.7(7)
N3 C15 C16 C17 178.5(5)
C15 C16 C17 C18 -0.8(8)
C16 C17 C18 C19 1.1(8)
C22 O2 C19 C14 -171.3(5)
C22 O2 C19 C18 10.3(7)
C15 C14 C19 O2 -177.2(4)
C13 C14 C19 O2 -0.7(6)
C15 C14 C19 C18 1.3(7)
C13 C14 C19 C18 177.7(4)
C17 C18 C19 O2 176.9(5)
C17 C18 C19 C14 -1.4(8)
C15 N3 C23 O3 -7.2(10)
C15 N3 C23 C24 171.0(5)
C1 Pd C25 C26 -158.2(7)
C27 Pd C25 C26 26.2(7)
I1 Pd C25 C26 33.1(11)
Pd C25 C26 C27 -55.7(10)
C1 Pd C26 C27 164.7(7)
C25 Pd C26 C27 134.9(12)
I1 Pd C26 C27 -32.9(10)
C1 Pd C26 C25 29.8(8)
C27 Pd C26 C25 -134.9(12)
I1 Pd C26 C25 -167.8(4)
C25 C26 C27 Pd 54.8(10)
C1 Pd C27 C26 -44.1(15)
C25 Pd C27 C26 -28.2(8)
I1 Pd C27 C26 154.0(8)
